data_7150571
loop_
_publ_author_name
'Gibson, Colin L.'
'Huggan, Judith K.'
'Kennedy, Alan'
'Kiefer, Lionel'
'Lee, Jeong Hwan'
'Suckling, Colin J.'
'Clements, Carol'
'Harvey, Alan L.'
'Hunter, William N.'
'Tulloch, Lindsay B.'

_publ_section_title
;
 Diversity oriented syntheses of fused pyrimidines designed as
 potential antifolates
;
_journal_issue 9
_journal_name_full 'Organic &amp; Biomolecular Chemistry'
_journal_page_first 1829
_journal_page_last 1842
_journal_paper_doi 10.1039/b818339b
_journal_volume 7
_journal_year 2009
_chemical_formula_sum 'C16.8 H19.2 N4 O4.8'
_chemical_formula_weight 353.96
_chemical_name_systematic
;
?
;
_space_group_IT_number 2
_symmetry_cell_setting triclinic
_symmetry_space_group_name_Hall '-P 1'
_symmetry_space_group_name_H-M 'P -1'
_atom_sites_solution_hydrogens geom
_atom_sites_solution_primary direct
_atom_sites_solution_secondary difmap
_audit_creation_method SHELXL-97
_cell_angle_alpha 81.282(3)
_cell_angle_beta 77.534(2)
_cell_angle_gamma 81.436(3)
_cell_formula_units_Z 2
_cell_length_a 7.1471(3)
_cell_length_b 10.1809(4)
_cell_length_c 12.3149(5)
_cell_measurement_reflns_used 3734
_cell_measurement_temperature 123(2)
_cell_measurement_theta_max 27.48
_cell_measurement_theta_min 1.00
_cell_volume 858.56(6)
_computing_data_collection 'Denzo & Collect'
_computing_structure_refinement 'SHELXL-97 (Sheldrick, 1997)'
_diffrn_ambient_temperature 123(2)
_diffrn_measured_fraction_theta_full 0.988
_diffrn_measured_fraction_theta_max 0.988
_diffrn_measurement_device_type 'Nonius Kappa CCD'
_diffrn_measurement_method 'omega and phi scans'
_diffrn_radiation_monochromator graphite
_diffrn_radiation_source 'fine-focus sealed tube'
_diffrn_radiation_type MoK\a
_diffrn_radiation_wavelength 0.71073
_diffrn_reflns_av_R_equivalents 0.040
_diffrn_reflns_av_sigmaI/netI 0.0483
_diffrn_reflns_limit_h_max 9
_diffrn_reflns_limit_h_min -9
_diffrn_reflns_limit_k_max 13
_diffrn_reflns_limit_k_min -13
_diffrn_reflns_limit_l_max 15
_diffrn_reflns_limit_l_min -16
_diffrn_reflns_number 15464
_diffrn_reflns_theta_full 27.51
_diffrn_reflns_theta_max 27.51
_diffrn_reflns_theta_min 2.49
_exptl_absorpt_coefficient_mu 0.102
_exptl_absorpt_correction_type none
_exptl_crystal_colour colourless
_exptl_crystal_density_diffrn 1.369
_exptl_crystal_density_method 'not measured'
_exptl_crystal_description 'cut needle'
_exptl_crystal_F_000 373
_exptl_crystal_size_max 0.35
_exptl_crystal_size_mid 0.10
_exptl_crystal_size_min 0.05
_refine_diff_density_max 0.441
_refine_diff_density_min -0.192
_refine_diff_density_rms 0.050
_refine_ls_extinction_coef 0.031(7)
_refine_ls_extinction_expression Fc^*^=kFc[1+0.001xFc^2^\l^3^/sin(2\q)]^-1/4^
_refine_ls_extinction_method SHELXL
_refine_ls_goodness_of_fit_ref 1.036
_refine_ls_hydrogen_treatment mixed
_refine_ls_matrix_type full
_refine_ls_number_parameters 264
_refine_ls_number_reflns 3900
_refine_ls_number_restraints 1
_refine_ls_restrained_S_all 1.039
_refine_ls_R_factor_all 0.0875
_refine_ls_R_factor_gt 0.0528
_refine_ls_shift/su_max 0.000
_refine_ls_shift/su_mean 0.000
_refine_ls_structure_factor_coef Fsqd
_refine_ls_weighting_details 'calc w=1/[\s^2^(Fo^2^)+(0.0659P)^2^+0.3762P] where P=(Fo^2^+2Fc^2^)/3'
_refine_ls_weighting_scheme calc
_refine_ls_wR_factor_gt 0.1268
_refine_ls_wR_factor_ref 0.1447
_reflns_number_gt 2695
_reflns_number_total 3900
_reflns_threshold_expression I>2\s(I)
_cod_data_source_file b818339b.txt
_cod_data_source_block suc205
_cod_original_sg_symbol_H-M P-1
_cod_original_formula_sum 'C16.80 H19.20 N4 O4.80'
_cod_database_code 7150571

loop_
_symmetry_equiv_pos_as_xyz
'x, y, z'
'-x, -y, -z'

loop_
_atom_site_label
_atom_site_type_symbol
_atom_site_fract_x
_atom_site_fract_y
_atom_site_fract_z
_atom_site_U_iso_or_equiv
_atom_site_adp_type
_atom_site_occupancy
_atom_site_symmetry_multiplicity
_atom_site_calc_flag
_atom_site_refinement_flags
_atom_site_disorder_assembly
_atom_site_disorder_group
O1 O 0.15546(19) 0.16242(12) 1.14188(11) 0.0290(3) Uani 1 1 d . . .
O2 O 0.2612(2) -0.13737(14) 1.60674(11) 0.0373(4) Uani 1 1 d . . .
O3 O 0.3629(2) -0.18853(15) 0.93110(13) 0.0434(4) Uani 1 1 d . . .
O4 O 0.3507(2) -0.24641(13) 1.11465(12) 0.0359(4) Uani 1 1 d . . .
N1 N 0.1557(2) 0.25161(18) 0.81451(14) 0.0376(5) Uani 1 1 d . . .
N2 N 0.0975(2) 0.32677(16) 0.99609(14) 0.0327(4) Uani 1 1 d . . .
N3 N 0.0567(3) 0.4724(2) 0.8394(2) 0.0457(5) Uani 1 1 d . . .
N4 N 0.2532(3) 0.0311(2) 0.78540(17) 0.0422(5) Uani 1 1 d . . .
C1 C 0.1041(3) 0.3463(2) 0.88533(18) 0.0354(5) Uani 1 1 d . . .
C2 C 0.1528(3) 0.2002(2) 1.03103(16) 0.0289(4) Uani 1 1 d . . .
C3 C 0.2098(3) 0.09213(19) 0.97183(16) 0.0290(4) Uani 1 1 d . . .
C4 C 0.2077(3) 0.1239(2) 0.85597(17) 0.0336(5) Uani 1 1 d . . .
C5 C 0.2508(3) -0.02228(19) 1.05341(16) 0.0283(4) Uani 1 1 d . . .
C6 C 0.2150(3) 0.02555(18) 1.15500(16) 0.0274(4) Uani 1 1 d . . .
C7 C 0.2260(3) -0.02449(18) 1.27207(16) 0.0272(4) Uani 1 1 d . . .
C8 C 0.1714(3) -0.14755(19) 1.32464(16) 0.0290(4) Uani 1 1 d . . .
H8 H 0.1270 -0.2043 1.2835 0.035 Uiso 1 1 calc R . .
C9 C 0.1807(3) -0.18894(19) 1.43640(17) 0.0307(5) Uani 1 1 d . . .
H9 H 0.1441 -0.2737 1.4711 0.037 Uiso 1 1 calc R . .
C10 C 0.2438(3) -0.10606(19) 1.49708(16) 0.0294(4) Uani 1 1 d . . .
C11 C 0.2944(3) 0.01871(19) 1.44611(17) 0.0305(4) Uani 1 1 d . . .
H11 H 0.3350 0.0764 1.4880 0.037 Uiso 1 1 calc R . .
C12 C 0.2860(3) 0.05884(19) 1.33524(17) 0.0295(4) Uani 1 1 d . . .
H12 H 0.3213 0.1441 1.3011 0.035 Uiso 1 1 calc R . .
C13 C 0.2102(3) -0.2638(2) 1.66302(18) 0.0384(5) Uani 1 1 d . . .
H13A H 0.0738 -0.2687 1.6642 0.058 Uiso 1 1 calc R . .
H13B H 0.2313 -0.2740 1.7400 0.058 Uiso 1 1 calc R . .
H13C H 0.2903 -0.3355 1.6235 0.058 Uiso 1 1 calc R . .
C14 C 0.3263(3) -0.1583(2) 1.02585(18) 0.0315(5) Uani 1 1 d . . .
C15 C 0.4152(3) -0.3845(2) 1.0924(2) 0.0388(5) Uani 1 1 d . . .
H15A H 0.5446 -0.3909 1.0432 0.047 Uiso 1 1 calc R . .
H15B H 0.3241 -0.4165 1.0550 0.047 Uiso 1 1 calc R . .
C16 C 0.4220(3) -0.4674(2) 1.2038(2) 0.0491(6) Uani 1 1 d . . .
H16A H 0.5123 -0.4346 1.2400 0.074 Uiso 1 1 calc R . .
H16B H 0.4652 -0.5611 1.1923 0.074 Uiso 1 1 calc R . .
H16C H 0.2930 -0.4604 1.2515 0.074 Uiso 1 1 calc R . .
O5 O 0.1338(4) 0.4028(2) 0.6073(2) 0.0250(6) Uani 0.50 1 d P A 1
H1S H 0.1436 0.3537 0.6715 0.038 Uiso 0.50 1 d PR A 1
C17 C 0.2797(13) 0.3912(7) 0.5313(5) 0.072(3) Uani 0.50 1 d P A 1
H17A H 0.3352 0.4761 0.5123 0.108 Uiso 0.50 1 calc PR A 1
H17B H 0.2436 0.3678 0.4650 0.108 Uiso 0.50 1 calc PR A 1
H17C H 0.3752 0.3205 0.5570 0.108 Uiso 0.50 1 calc PR A 1
O6 O 0.0681(7) 0.4693(6) 0.5700(4) 0.0410(12) Uiso 0.30 1 d P B 2
H2S H 0.0658 0.4185 0.6279 0.061 Uiso 0.30 1 d PRD B 2
C18 C 0.2700(14) 0.3833(16) 0.5066(8) 0.045(3) Uiso 0.30 1 d PD B 2
H18A H 0.3488 0.4451 0.4538 0.068 Uiso 0.30 1 calc PR B 2
H18B H 0.2363 0.3174 0.4661 0.068 Uiso 0.30 1 calc PR B 2
H18C H 0.3432 0.3372 0.5630 0.068 Uiso 0.30 1 calc PR B 2
H1N H 0.009(5) 0.533(3) 0.883(3) 0.078(11) Uiso 1 1 d . . .
H2N H 0.058(3) 0.489(2) 0.765(2) 0.047(7) Uiso 1 1 d . . .
H3N H 0.244(4) 0.057(3) 0.711(2) 0.063(8) Uiso 1 1 d . . .
H4N H 0.303(4) -0.064(3) 0.821(2) 0.075(9) Uiso 1 1 d . . .

loop_
_atom_site_aniso_label
_atom_site_aniso_U_11
_atom_site_aniso_U_22
_atom_site_aniso_U_33
_atom_site_aniso_U_23
_atom_site_aniso_U_13
_atom_site_aniso_U_12
O1 0.0320(7) 0.0227(7) 0.0309(8) -0.0006(5) -0.0073(6) -0.0001(5)
O2 0.0489(9) 0.0328(8) 0.0300(8) 0.0020(6) -0.0095(6) -0.0075(6)
O3 0.0499(10) 0.0402(9) 0.0404(9) -0.0139(7) -0.0049(7) -0.0027(7)
O4 0.0378(8) 0.0258(7) 0.0410(9) -0.0050(6) -0.0043(6) 0.0015(6)
N1 0.0311(9) 0.0452(11) 0.0346(10) 0.0076(8) -0.0074(7) -0.0095(8)
N2 0.0318(9) 0.0279(9) 0.0366(10) 0.0058(7) -0.0090(7) -0.0044(7)
N3 0.0432(12) 0.0419(12) 0.0475(14) 0.0168(11) -0.0132(10) -0.0067(9)
N4 0.0386(11) 0.0569(13) 0.0306(11) -0.0092(10) -0.0042(8) -0.0043(9)
C1 0.0255(10) 0.0397(12) 0.0389(13) 0.0071(10) -0.0075(8) -0.0077(8)
C2 0.0240(10) 0.0322(11) 0.0302(11) 0.0013(8) -0.0072(8) -0.0047(8)
C3 0.0235(10) 0.0327(11) 0.0296(11) -0.0003(8) -0.0035(8) -0.0055(8)
C4 0.0227(10) 0.0449(13) 0.0328(11) -0.0014(9) -0.0050(8) -0.0070(8)
C5 0.0224(9) 0.0297(10) 0.0322(11) -0.0036(8) -0.0037(8) -0.0038(7)
C6 0.0217(9) 0.0230(10) 0.0363(11) -0.0003(8) -0.0059(8) -0.0018(7)
C7 0.0232(9) 0.0242(10) 0.0325(11) -0.0021(8) -0.0058(8) 0.0017(7)
C8 0.0285(10) 0.0250(10) 0.0336(11) -0.0048(8) -0.0065(8) -0.0015(8)
C9 0.0309(10) 0.0245(10) 0.0343(11) 0.0001(8) -0.0041(8) -0.0032(8)
C10 0.0279(10) 0.0287(10) 0.0294(11) -0.0027(8) -0.0045(8) 0.0010(8)
C11 0.0311(10) 0.0261(10) 0.0352(11) -0.0060(8) -0.0084(8) -0.0016(8)
C12 0.0291(10) 0.0223(10) 0.0359(11) -0.0001(8) -0.0071(8) -0.0015(8)
C13 0.0473(13) 0.0310(11) 0.0317(12) 0.0026(9) -0.0026(9) -0.0024(9)
C14 0.0245(10) 0.0322(11) 0.0377(12) -0.0064(9) -0.0036(8) -0.0047(8)
C15 0.0314(11) 0.0276(11) 0.0553(14) -0.0098(10) -0.0038(10) 0.0004(8)
C16 0.0429(13) 0.0323(12) 0.0697(17) -0.0002(11) -0.0131(12) -0.0003(10)
O5 0.0316(14) 0.0206(13) 0.0215(14) 0.0084(10) -0.0130(11) 0.0012(11)
C17 0.168(8) 0.021(3) 0.017(3) -0.009(2) 0.020(4) -0.029(3)

loop_
_atom_type_symbol
_atom_type_description
_atom_type_scat_dispersion_real
_atom_type_scat_dispersion_imag
_atom_type_scat_source
O O 0.0106 0.0060 'International Tables Vol C Tables 4.2.6.8 and 6.1.1.4'
N N 0.0061 0.0033 'International Tables Vol C Tables 4.2.6.8 and 6.1.1.4'
C C 0.0033 0.0016 'International Tables Vol C Tables 4.2.6.8 and 6.1.1.4'
H H 0.0000 0.0000 'International Tables Vol C Tables 4.2.6.8 and 6.1.1.4'

loop_
_geom_angle_atom_site_label_1
_geom_angle_atom_site_label_2
_geom_angle_atom_site_label_3
_geom_angle
_geom_angle_site_symmetry_1
_geom_angle_site_symmetry_3
_geom_angle_publ_flag
C2 O1 C6 107.33(15) . . ?
C10 O2 C13 117.83(16) . . ?
C14 O4 C15 115.86(16) . . ?
C4 N1 C1 119.02(18) . . ?
C2 N2 C1 111.64(18) . . ?
C1 N3 H1N 119(2) . . ?
C1 N3 H2N 119.6(16) . . ?
H1N N3 H2N 121(3) . . ?
C4 N4 H3N 118.8(17) . . ?
C4 N4 H4N 114.7(16) . . ?
H3N N4 H4N 126(2) . . ?
N2 C1 N3 117.1(2) . . ?
N2 C1 N1 126.30(19) . . ?
N3 C1 N1 116.6(2) . . ?
N2 C2 O1 119.54(18) . . ?
N2 C2 C3 129.90(19) . . ?
O1 C2 C3 110.54(16) . . ?
C2 C3 C4 113.57(18) . . ?
C2 C3 C5 106.04(17) . . ?
C4 C3 C5 140.38(19) . . ?
N4 C4 N1 118.2(2) . . ?
N4 C4 C3 122.2(2) . . ?
N1 C4 C3 119.54(19) . . ?
C6 C5 C3 106.21(17) . . ?
C6 C5 C14 128.99(18) . . ?
C3 C5 C14 124.71(18) . . ?
C5 C6 O1 109.87(16) . . ?
C5 C6 C7 138.69(18) . . ?
O1 C6 C7 111.41(16) . . ?
C8 C7 C12 118.40(18) . . ?
C8 C7 C6 123.33(17) . . ?
C12 C7 C6 118.20(17) . . ?
C7 C8 C9 121.03(18) . . ?
C7 C8 H8 119.5 . . ?
C9 C8 H8 119.5 . . ?
C10 C9 C8 119.73(18) . . ?
C10 C9 H9 120.1 . . ?
C8 C9 H9 120.1 . . ?
O2 C10 C9 124.65(17) . . ?
O2 C10 C11 115.60(17) . . ?
C9 C10 C11 119.75(18) . . ?
C12 C11 C10 120.25(19) . . ?
C12 C11 H11 119.9 . . ?
C10 C11 H11 119.9 . . ?
C11 C12 C7 120.80(18) . . ?
C11 C12 H12 119.6 . . ?
C7 C12 H12 119.6 . . ?
O2 C13 H13A 109.5 . . ?
O2 C13 H13B 109.5 . . ?
H13A C13 H13B 109.5 . . ?
O2 C13 H13C 109.5 . . ?
H13A C13 H13C 109.5 . . ?
H13B C13 H13C 109.5 . . ?
O3 C14 O4 122.59(18) . . ?
O3 C14 C5 123.64(19) . . ?
O4 C14 C5 113.76(17) . . ?
O4 C15 C16 107.00(18) . . ?
O4 C15 H15A 110.3 . . ?
C16 C15 H15A 110.3 . . ?
O4 C15 H15B 110.3 . . ?
C16 C15 H15B 110.3 . . ?
H15A C15 H15B 108.6 . . ?
C15 C16 H16A 109.5 . . ?
C15 C16 H16B 109.5 . . ?
H16A C16 H16B 109.5 . . ?
C15 C16 H16C 109.5 . . ?
H16A C16 H16C 109.5 . . ?
H16B C16 H16C 109.5 . . ?
C17 O5 H1S 115.2 . . ?
C17 O5 H2S 160.7 . . ?
H1S O5 H2S 84.2 . . ?
C18 O6 H2S 91.9 . . ?
O6 C18 H18A 109.5 . . ?
O6 C18 H18B 109.5 . . ?
H18A C18 H18B 109.5 . . ?
O6 C18 H18C 109.5 . . ?
H18A C18 H18C 109.5 . . ?
H18B C18 H18C 109.5 . . ?

loop_
_geom_bond_atom_site_label_1
_geom_bond_atom_site_label_2
_geom_bond_distance
_geom_bond_site_symmetry_2
_geom_bond_publ_flag
O1 C2 1.364(2) . ?
O1 C6 1.391(2) . ?
O2 C10 1.368(2) . ?
O2 C13 1.425(2) . ?
O3 C14 1.216(2) . ?
O4 C14 1.330(2) . ?
O4 C15 1.461(2) . ?
N1 C4 1.351(3) . ?
N1 C1 1.355(3) . ?
N2 C2 1.325(2) . ?
N2 C1 1.340(3) . ?
N3 C1 1.348(3) . ?
N3 H1N 0.86(3) . ?
N3 H2N 0.90(3) . ?
N4 C4 1.337(3) . ?
N4 H3N 0.93(3) . ?
N4 H4N 1.04(3) . ?
C2 C3 1.375(3) . ?
C3 C4 1.417(3) . ?
C3 C5 1.457(3) . ?
C5 C6 1.370(3) . ?
C5 C14 1.471(3) . ?
C6 C7 1.469(3) . ?
C7 C8 1.390(3) . ?
C7 C12 1.401(3) . ?
C8 C9 1.390(3) . ?
C8 H8 0.9500 . ?
C9 C10 1.387(3) . ?
C9 H9 0.9500 . ?
C10 C11 1.391(3) . ?
C11 C12 1.376(3) . ?
C11 H11 0.9500 . ?
C12 H12 0.9500 . ?
C13 H13A 0.9800 . ?
C13 H13B 0.9800 . ?
C13 H13C 0.9800 . ?
C15 C16 1.503(3) . ?
C15 H15A 0.9900 . ?
C15 H15B 0.9900 . ?
C16 H16A 0.9800 . ?
C16 H16B 0.9800 . ?
C16 H16C 0.9800 . ?
O5 C17 1.246(7) . ?
O5 H1S 0.8802 . ?
O5 H2S 0.5123 . ?
C17 H17A 0.9800 . ?
C17 H17B 0.9800 . ?
C17 H17C 0.9800 . ?
O6 C18 1.674(8) . ?
O6 H2S 0.8133 . ?
C18 H18A 0.9800 . ?
C18 H18B 0.9800 . ?
C18 H18C 0.9800 . ?

loop_
_geom_torsion_atom_site_label_1
_geom_torsion_atom_site_label_2
_geom_torsion_atom_site_label_3
_geom_torsion_atom_site_label_4
_geom_torsion
_geom_torsion_site_symmetry_1
_geom_torsion_site_symmetry_2
_geom_torsion_site_symmetry_3
_geom_torsion_site_symmetry_4
_geom_torsion_publ_flag
C2 N2 C1 N3 -177.95(18) . . . . ?
C2 N2 C1 N1 1.4(3) . . . . ?
C4 N1 C1 N2 -0.4(3) . . . . ?
C4 N1 C1 N3 178.90(18) . . . . ?
C1 N2 C2 O1 179.81(16) . . . . ?
C1 N2 C2 C3 -1.2(3) . . . . ?
C6 O1 C2 N2 178.88(16) . . . . ?
C6 O1 C2 C3 -0.3(2) . . . . ?
N2 C2 C3 C4 0.0(3) . . . . ?
O1 C2 C3 C4 179.12(15) . . . . ?
N2 C2 C3 C5 -178.98(19) . . . . ?
O1 C2 C3 C5 0.1(2) . . . . ?
C1 N1 C4 N4 178.25(18) . . . . ?
C1 N1 C4 C3 -0.9(3) . . . . ?
C2 C3 C4 N4 -178.06(18) . . . . ?
C5 C3 C4 N4 0.5(4) . . . . ?
C2 C3 C4 N1 1.0(3) . . . . ?
C5 C3 C4 N1 179.6(2) . . . . ?
C2 C3 C5 C6 0.2(2) . . . . ?
C4 C3 C5 C6 -178.4(2) . . . . ?
C2 C3 C5 C14 -176.65(17) . . . . ?
C4 C3 C5 C14 4.8(4) . . . . ?
C3 C5 C6 O1 -0.3(2) . . . . ?
C14 C5 C6 O1 176.27(17) . . . . ?
C3 C5 C6 C7 -178.3(2) . . . . ?
C14 C5 C6 C7 -1.6(4) . . . . ?
C2 O1 C6 C5 0.4(2) . . . . ?
C2 O1 C6 C7 178.93(14) . . . . ?
C5 C6 C7 C8 -40.6(3) . . . . ?
O1 C6 C7 C8 141.52(18) . . . . ?
C5 C6 C7 C12 142.5(2) . . . . ?
O1 C6 C7 C12 -35.4(2) . . . . ?
C12 C7 C8 C9 -1.7(3) . . . . ?
C6 C7 C8 C9 -178.59(17) . . . . ?
C7 C8 C9 C10 0.6(3) . . . . ?
C13 O2 C10 C9 -0.3(3) . . . . ?
C13 O2 C10 C11 179.67(17) . . . . ?
C8 C9 C10 O2 -179.03(18) . . . . ?
C8 C9 C10 C11 1.0(3) . . . . ?
O2 C10 C11 C12 178.64(17) . . . . ?
C9 C10 C11 C12 -1.4(3) . . . . ?
C10 C11 C12 C7 0.2(3) . . . . ?
C8 C7 C12 C11 1.3(3) . . . . ?
C6 C7 C12 C11 178.36(17) . . . . ?
C15 O4 C14 O3 -3.0(3) . . . . ?
C15 O4 C14 C5 176.68(16) . . . . ?
C6 C5 C14 O3 -175.78(19) . . . . ?
C3 C5 C14 O3 0.3(3) . . . . ?
C6 C5 C14 O4 4.5(3) . . . . ?
C3 C5 C14 O4 -179.47(16) . . . . ?
C14 O4 C15 C16 -176.80(17) . . . . ?
